data_7049599
loop_
_publ_author_name
'Zhang, Lin'
'Yan, Zhi-Ping'
'Zheng, You-Xuan'

_publ_section_title
;
 Efficient sky-blue OLEDs with extremely low efficiency roll-off based on
 stable iridium complexes with a bis(diphenylphorothioyl)amide ligand.
;
_journal_issue 26
_journal_name_full 'Dalton transactions (Cambridge, England : 2003)'
_journal_page_first 9744
_journal_page_last 9750
_journal_paper_doi 10.1039/c9dt00298g
_journal_volume 48
_journal_year 2019
_chemical_formula_moiety 'C46 H32 F4 Ir N3 P2 S2'
_chemical_formula_sum 'C46 H32 F4 Ir N3 P2 S2'
_chemical_formula_weight 1021.00
_space_group_crystal_system triclinic
_space_group_IT_number 2
_space_group_name_Hall '-P 1'
_space_group_name_H-M_alt 'P -1'
_symmetry_space_group_name_Hall '-P 1'
_symmetry_space_group_name_H-M 'P -1'
_atom_sites_solution_hydrogens geom
_audit_creation_date 2019-01-03
_audit_creation_method
;
Olex2 1.2
(compiled 2018.05.29 svn.r3508 for OlexSys, GUI svn.r5506)
;
_audit_update_record
;
2019-01-03 deposited with the CCDC.    2019-04-04 downloaded from the CCDC.
;
_cell_angle_alpha 102.2130(10)
_cell_angle_beta 98.1790(10)
_cell_angle_gamma 96.3050(10)
_cell_formula_units_Z 2
_cell_length_a 10.5036(5)
_cell_length_b 12.3151(7)
_cell_length_c 16.8096(9)
_cell_measurement_reflns_used 8142
_cell_measurement_temperature 296(2)
_cell_measurement_theta_max 27.50
_cell_measurement_theta_min 2.35
_cell_volume 2081.43(19)
_computing_cell_refinement 'SAINT v8.34A (Bruker, 2013)'
_computing_data_reduction 'SAINT v8.34A (Bruker, 2013)'
_computing_molecular_graphics 'Olex2 (Dolomanov et al., 2009)'
_computing_publication_material 'Olex2 (Dolomanov et al., 2009)'
_computing_structure_refinement 'ShelXL (Sheldrick, 2015)'
_computing_structure_solution 'SHELXT 2014/4 (Sheldrick, 2014)'
_diffrn_ambient_temperature 296.15
_diffrn_measured_fraction_theta_full 0.992
_diffrn_measured_fraction_theta_max 0.992
_diffrn_measurement_device_type 'CCD area detector'
_diffrn_measurement_method 'phi and omega scans'
_diffrn_radiation_monochromator graphite
_diffrn_radiation_type MoK\a
_diffrn_radiation_wavelength 0.71073
_diffrn_reflns_av_R_equivalents 0.0227
_diffrn_reflns_av_unetI/netI 0.0413
_diffrn_reflns_Laue_measured_fraction_full 0.992
_diffrn_reflns_Laue_measured_fraction_max 0.992
_diffrn_reflns_limit_h_max 11
_diffrn_reflns_limit_h_min -12
_diffrn_reflns_limit_k_max 14
_diffrn_reflns_limit_k_min -13
_diffrn_reflns_limit_l_max 19
_diffrn_reflns_limit_l_min -16
_diffrn_reflns_number 11654
_diffrn_reflns_point_group_measured_fraction_full 0.992
_diffrn_reflns_point_group_measured_fraction_max 0.992
_diffrn_reflns_theta_full 24.998
_diffrn_reflns_theta_max 24.998
_diffrn_reflns_theta_min 1.710
_exptl_absorpt_coefficient_mu 3.440
_exptl_absorpt_correction_T_max 0.7456
_exptl_absorpt_correction_T_min 0.4670
_exptl_absorpt_correction_type multi-scan
_exptl_absorpt_process_details
'SADABS-2014/5 (Bruker,2014/5) was used for absorption correction. wR2(int) was 0.1190 before and 0.0346 after correction. The Ratio of minimum to maximum transmission is 0.6263. The \l/2 correction factor is 0.00150.'
_exptl_crystal_colour yellow
_exptl_crystal_colour_primary yellow
_exptl_crystal_density_diffrn 1.629
_exptl_crystal_description block
_exptl_crystal_F_000 1008
_exptl_crystal_size_max 0.29
_exptl_crystal_size_mid 0.19
_exptl_crystal_size_min 0.14
_refine_diff_density_max 1.362
_refine_diff_density_min -1.813
_refine_diff_density_rms 0.114
_refine_ls_extinction_method none
_refine_ls_goodness_of_fit_ref 1.072
_refine_ls_hydrogen_treatment constr
_refine_ls_matrix_type full
_refine_ls_number_parameters 523
_refine_ls_number_reflns 7265
_refine_ls_number_restraints 0
_refine_ls_restrained_S_all 1.072
_refine_ls_R_factor_all 0.0342
_refine_ls_R_factor_gt 0.0307
_refine_ls_shift/su_max 0.002
_refine_ls_shift/su_mean 0.000
_refine_ls_structure_factor_coef Fsqd
_refine_ls_weighting_details 'w=1/[\s^2^(Fo^2^)+(0.0619P)^2^] where P=(Fo^2^+2Fc^2^)/3'
_refine_ls_weighting_scheme calc
_refine_ls_wR_factor_gt 0.0891
_refine_ls_wR_factor_ref 0.0921
_reflns_Friedel_coverage 0.000
_reflns_number_gt 6664
_reflns_number_total 7265
_reflns_threshold_expression 'I > 2\s(I)'
_cod_data_source_file c9dt00298g2.cif
_cod_data_source_block dfppy2irstpip
_cod_depositor_comments 'Adding full bibliography for 7049599--7049600.cif.'
_cod_database_code 7049599
_shelx_shelxl_version_number 2018/3
_shelx_space_group_comment
;
The symmetry employed for this shelxl refinement is uniquely defined
by the following loop, which should always be used as a source of
symmetry information in preference to the above space-group names.
They are only intended as comments.
;
_shelx_estimated_absorpt_t_max 0.645
_shelx_estimated_absorpt_t_min 0.435
_olex2_refinement_description
;
1. Fixed Uiso
 At 1.2 times of:
  All C(H) groups
2.a Aromatic/amide H refined with riding coordinates:
 C13(H13), C22(H22), C6(H6), C11(H11), C28(H28), C19(H19), C30(H30), C15(H15),
 C25(H25), C47(H47), C41(H41), C21(H21), C4(H4), C34(H34), C20(H20), C43(H43),
 C26(H26), C40(H40), C10(H10), C31(H31), C8(H8), C37(H37), C44(H44), C45(H45),
 C27(H27), C32(H32), C39(H39), C29(H29), C46(H46), C33(H33), C9(H9), C38(H38)
;
_olex2_submission_special_instructions 'No special instructions were received'

loop_
_space_group_symop_operation_xyz
'x, y, z'
'-x, -y, -z'

loop_
_atom_site_label
_atom_site_type_symbol
_atom_site_fract_x
_atom_site_fract_y
_atom_site_fract_z
_atom_site_U_iso_or_equiv
_atom_site_adp_type
_atom_site_occupancy
_atom_site_site_symmetry_order
_atom_site_calc_flag
_atom_site_refinement_flags_posn
Ir1 Ir 0.76435(2) 0.65395(2) 0.29911(2) 0.02823(8) Uani 1 1 d .
P1 P 0.70714(11) 0.94422(9) 0.30865(6) 0.0295(2) Uani 1 1 d .
P2 P 0.64047(12) 0.80359(10) 0.14117(6) 0.0323(3) Uani 1 1 d .
S2 S 0.70314(13) 0.82945(10) 0.37808(7) 0.0369(3) Uani 1 1 d .
S1 S 0.75941(12) 0.69015(10) 0.15880(7) 0.0376(3) Uani 1 1 d .
F3 F 1.0639(4) 0.6542(4) 0.5789(2) 0.0758(11) Uani 1 1 d .
F4 F 0.6350(4) 0.4881(4) 0.5548(2) 0.0769(11) Uani 1 1 d .
F1 F 0.5981(4) 0.2339(3) 0.1401(3) 0.0817(12) Uani 1 1 d .
N2 N 0.9579(4) 0.7199(3) 0.3402(2) 0.0356(9) Uani 1 1 d .
N3 N 0.6361(4) 0.9068(3) 0.2154(2) 0.0372(9) Uani 1 1 d .
N1 N 0.5770(4) 0.5707(3) 0.2624(2) 0.0360(9) Uani 1 1 d .
C12 C 0.7888(4) 0.6144(4) 0.4101(3) 0.0320(9) Uani 1 1 d .
F2 F 1.0474(4) 0.3278(3) 0.1918(4) 0.1023(17) Uani 1 1 d .
C1 C 0.8001(4) 0.5010(4) 0.2447(3) 0.0342(10) Uani 1 1 d .
C17 C 0.9175(4) 0.6455(4) 0.4546(3) 0.0361(10) Uani 1 1 d .
C13 C 0.6947(5) 0.5608(4) 0.4448(3) 0.0391(11) Uani 1 1 d .
H13 H 0.610157 0.538721 0.416109 0.047 Uiso 1 1 calc R
C35 C 0.6271(4) 1.0580(4) 0.3551(3) 0.0333(10) Uani 1 1 d .
C22 C 1.0330(5) 0.7747(4) 0.2987(3) 0.0415(11) Uani 1 1 d .
H22 H 0.996416 0.787099 0.248243 0.050 Uiso 1 1 calc R
C23 C 0.8737(4) 1.0079(4) 0.3156(3) 0.0340(10) Uani 1 1 d .
C18 C 1.0105(4) 0.7029(4) 0.4158(3) 0.0386(11) Uani 1 1 d .
C6 C 0.9222(5) 0.4673(4) 0.2369(3) 0.0444(12) Uani 1 1 d .
H6 H 0.998056 0.517875 0.258136 0.053 Uiso 1 1 calc R
C42 C 0.4727(5) 0.7365(4) 0.1042(3) 0.0373(10) Uani 1 1 d .
C14 C 0.7282(5) 0.5405(5) 0.5223(3) 0.0475(12) Uani 1 1 d .
C36 C 0.6865(5) 0.8611(4) 0.0567(3) 0.0380(10) Uani 1 1 d .
C11 C 0.4695(5) 0.6173(4) 0.2750(3) 0.0454(12) Uani 1 1 d .
H11 H 0.478747 0.692314 0.302658 0.054 Uiso 1 1 calc R
C28 C 0.9203(5) 1.0256(5) 0.2454(3) 0.0499(13) Uani 1 1 d .
H28 H 0.866961 1.002427 0.193986 0.060 Uiso 1 1 calc R
C16 C 0.9420(5) 0.6223(5) 0.5337(3) 0.0487(13) Uani 1 1 d .
C19 C 1.1418(5) 0.7409(5) 0.4475(4) 0.0554(14) Uani 1 1 d .
H19 H 1.177829 0.729336 0.498278 0.067 Uiso 1 1 calc R
C30 C 0.5312(5) 1.0414(5) 0.4015(3) 0.0505(13) Uani 1 1 d .
H30 H 0.510456 0.971170 0.412261 0.061 Uiso 1 1 calc R
C2 C 0.6884(5) 0.4217(4) 0.2115(3) 0.0403(11) Uani 1 1 d .
C15 C 0.8506(6) 0.5703(5) 0.5674(3) 0.0532(14) Uani 1 1 d .
H15 H 0.870398 0.555260 0.619333 0.064 Uiso 1 1 calc R
C25 C 0.9564(5) 1.0418(5) 0.3918(3) 0.0484(13) Uani 1 1 d .
H25 H 0.927140 1.028375 0.439039 0.058 Uiso 1 1 calc R
C7 C 0.5652(5) 0.4605(4) 0.2210(3) 0.0411(11) Uani 1 1 d .
C47 C 0.3730(5) 0.7843(5) 0.1364(3) 0.0512(13) Uani 1 1 d .
H47 H 0.391626 0.849616 0.178109 0.061 Uiso 1 1 calc R
C41 C 0.6528(5) 0.9635(5) 0.0505(3) 0.0506(13) Uani 1 1 d .
H41 H 0.605853 1.000137 0.088173 0.061 Uiso 1 1 calc R
C21 C 1.1633(5) 0.8133(5) 0.3290(4) 0.0558(15) Uani 1 1 d .
H21 H 1.213653 0.850877 0.299132 0.067 Uiso 1 1 calc R
C4 C 0.8219(6) 0.2794(5) 0.1647(4) 0.0593(16) Uani 1 1 d .
H4 H 0.830104 0.206755 0.138126 0.071 Uiso 1 1 calc R
C34 C 0.6566(6) 1.1642(4) 0.3405(4) 0.0531(13) Uani 1 1 d .
H34 H 0.720787 1.177400 0.309504 0.064 Uiso 1 1 calc R
C5 C 0.9278(5) 0.3594(5) 0.1978(4) 0.0566(15) Uani 1 1 d .
C20 C 1.2177(5) 0.7953(6) 0.4038(4) 0.0619(16) Uani 1 1 d .
H20 H 1.305442 0.819910 0.424629 0.074 Uiso 1 1 calc R
C43 C 0.4432(6) 0.6404(5) 0.0414(4) 0.0603(16) Uani 1 1 d .
H43 H 0.509956 0.607780 0.019210 0.072 Uiso 1 1 calc R
C26 C 1.0806(5) 1.0948(6) 0.3977(4) 0.0619(16) Uani 1 1 d .
H26 H 1.134437 1.118134 0.448926 0.074 Uiso 1 1 calc R
C3 C 0.7032(5) 0.3123(4) 0.1728(4) 0.0498(13) Uani 1 1 d .
C40 C 0.6882(7) 1.0133(5) -0.0115(4) 0.0685(18) Uani 1 1 d .
H40 H 0.665092 1.083008 -0.015165 0.082 Uiso 1 1 calc R
C10 C 0.3472(5) 0.5586(6) 0.2488(5) 0.0677(18) Uani 1 1 d .
H10 H 0.274973 0.592780 0.259846 0.081 Uiso 1 1 calc R
C31 C 0.4657(6) 1.1287(6) 0.4321(4) 0.0654(17) Uani 1 1 d .
H31 H 0.401730 1.116734 0.463521 0.078 Uiso 1 1 calc R
C8 C 0.4424(6) 0.3997(6) 0.1916(5) 0.078(2) Uani 1 1 d .
H8 H 0.433073 0.325484 0.162157 0.094 Uiso 1 1 calc R
C37 C 0.7557(8) 0.8070(6) 0.0022(4) 0.077(2) Uani 1 1 d .
H37 H 0.781175 0.738393 0.006980 0.092 Uiso 1 1 calc R
C44 C 0.3157(7) 0.5921(6) 0.0114(4) 0.075(2) Uani 1 1 d .
H44 H 0.296281 0.528141 -0.031545 0.090 Uiso 1 1 calc R
C45 C 0.2179(7) 0.6397(7) 0.0455(4) 0.080(2) Uani 1 1 d .
H45 H 0.132143 0.605929 0.026492 0.096 Uiso 1 1 calc R
C27 C 1.1251(6) 1.1132(6) 0.3289(5) 0.0700(18) Uani 1 1 d .
H27 H 1.208979 1.149797 0.333528 0.084 Uiso 1 1 calc R
C32 C 0.4944(7) 1.2314(6) 0.4165(4) 0.0699(19) Uani 1 1 d .
H32 H 0.448628 1.289103 0.435957 0.084 Uiso 1 1 calc R
C39 C 0.7567(9) 0.9600(6) -0.0667(4) 0.087(2) Uani 1 1 d .
H39 H 0.781935 0.993568 -0.107674 0.104 Uiso 1 1 calc R
C29 C 1.0468(6) 1.0780(6) 0.2521(4) 0.0717(19) Uani 1 1 d .
H29 H 1.078705 1.089370 0.205233 0.086 Uiso 1 1 calc R
C46 C 0.2439(6) 0.7351(6) 0.1065(4) 0.0677(17) Uani 1 1 d .
H46 H 0.176521 0.767311 0.128135 0.081 Uiso 1 1 calc R
C33 C 0.5908(7) 1.2500(5) 0.3719(4) 0.0703(19) Uani 1 1 d .
H33 H 0.612124 1.321130 0.362709 0.084 Uiso 1 1 calc R
C9 C 0.3323(6) 0.4504(6) 0.2065(6) 0.086(2) Uani 1 1 d .
H9 H 0.249524 0.409885 0.187509 0.104 Uiso 1 1 calc R
C38 C 0.7879(10) 0.8573(7) -0.0615(5) 0.103(3) Uani 1 1 d .
H38 H 0.831340 0.819420 -0.100807 0.124 Uiso 1 1 calc R

loop_
_atom_site_aniso_label
_atom_site_aniso_U_11
_atom_site_aniso_U_22
_atom_site_aniso_U_33
_atom_site_aniso_U_23
_atom_site_aniso_U_13
_atom_site_aniso_U_12
Ir1 0.03254(12) 0.02448(11) 0.02805(11) 0.00579(7) 0.00491(7) 0.00664(7)
P1 0.0390(6) 0.0262(6) 0.0234(5) 0.0030(4) 0.0070(4) 0.0079(5)
P2 0.0449(6) 0.0289(6) 0.0216(5) 0.0031(4) 0.0045(5) 0.0062(5)
S2 0.0553(7) 0.0297(6) 0.0291(5) 0.0070(4) 0.0126(5) 0.0138(5)
S1 0.0510(7) 0.0354(6) 0.0294(5) 0.0076(5) 0.0099(5) 0.0143(5)
F3 0.067(2) 0.101(3) 0.052(2) 0.029(2) -0.0184(17) -0.003(2)
F4 0.082(2) 0.095(3) 0.071(2) 0.050(2) 0.028(2) 0.007(2)
F1 0.062(2) 0.0390(19) 0.123(3) -0.014(2) 0.006(2) -0.0045(16)
N2 0.0322(19) 0.032(2) 0.039(2) -0.0009(16) 0.0065(16) 0.0065(16)
N3 0.053(2) 0.033(2) 0.0266(18) 0.0059(16) 0.0047(17) 0.0131(18)
N1 0.034(2) 0.038(2) 0.038(2) 0.0116(17) 0.0083(16) 0.0070(17)
C12 0.040(2) 0.025(2) 0.031(2) 0.0050(17) 0.0033(19) 0.0109(18)
F2 0.059(2) 0.057(2) 0.186(5) -0.006(3) 0.045(3) 0.0224(19)
C1 0.037(2) 0.032(2) 0.033(2) 0.0106(19) 0.0004(19) 0.0026(19)
C17 0.043(3) 0.032(2) 0.031(2) 0.0034(18) 0.0006(19) 0.008(2)
C13 0.042(3) 0.039(3) 0.040(2) 0.015(2) 0.008(2) 0.008(2)
C35 0.042(2) 0.031(2) 0.027(2) 0.0041(18) 0.0048(18) 0.0129(19)
C22 0.039(3) 0.039(3) 0.049(3) 0.012(2) 0.013(2) 0.004(2)
C23 0.034(2) 0.035(2) 0.034(2) 0.0056(19) 0.0069(18) 0.0103(19)
C18 0.038(3) 0.037(3) 0.036(2) 0.002(2) 0.000(2) 0.006(2)
C6 0.035(3) 0.034(3) 0.062(3) 0.007(2) 0.008(2) 0.005(2)
C42 0.044(3) 0.038(3) 0.028(2) 0.0106(19) 0.0007(19) 0.001(2)
C14 0.061(3) 0.047(3) 0.044(3) 0.019(2) 0.022(3) 0.014(3)
C36 0.049(3) 0.034(3) 0.033(2) 0.0109(19) 0.007(2) 0.005(2)
C11 0.042(3) 0.041(3) 0.058(3) 0.013(2) 0.014(2) 0.015(2)
C28 0.051(3) 0.061(4) 0.039(3) 0.016(2) 0.010(2) 0.004(3)
C16 0.055(3) 0.047(3) 0.038(3) 0.007(2) -0.011(2) 0.012(2)
C19 0.053(3) 0.059(4) 0.049(3) 0.007(3) -0.002(3) 0.008(3)
C30 0.059(3) 0.052(3) 0.052(3) 0.019(3) 0.024(3) 0.026(3)
C2 0.045(3) 0.029(2) 0.047(3) 0.007(2) 0.009(2) 0.007(2)
C15 0.074(4) 0.052(3) 0.042(3) 0.025(3) 0.010(3) 0.019(3)
C25 0.050(3) 0.048(3) 0.043(3) 0.005(2) 0.002(2) 0.008(2)
C7 0.040(3) 0.034(3) 0.048(3) 0.006(2) 0.004(2) 0.006(2)
C47 0.050(3) 0.052(3) 0.053(3) 0.015(3) 0.007(3) 0.010(3)
C41 0.063(3) 0.046(3) 0.050(3) 0.018(2) 0.017(3) 0.013(3)
C21 0.049(3) 0.052(3) 0.064(4) 0.005(3) 0.022(3) -0.005(3)
C4 0.068(4) 0.031(3) 0.074(4) -0.007(3) 0.018(3) 0.016(3)
C34 0.064(3) 0.035(3) 0.063(3) 0.007(2) 0.022(3) 0.011(2)
C5 0.047(3) 0.045(3) 0.079(4) 0.005(3) 0.023(3) 0.016(3)
C20 0.038(3) 0.075(4) 0.061(4) 0.004(3) 0.001(3) -0.008(3)
C43 0.057(3) 0.054(4) 0.057(3) -0.010(3) 0.009(3) -0.002(3)
C26 0.040(3) 0.067(4) 0.066(4) -0.001(3) -0.002(3) 0.001(3)
C3 0.050(3) 0.031(3) 0.063(3) 0.002(2) 0.008(3) 0.000(2)
C40 0.110(5) 0.048(4) 0.064(4) 0.031(3) 0.030(4) 0.026(4)
C10 0.036(3) 0.069(4) 0.103(5) 0.023(4) 0.022(3) 0.011(3)
C31 0.059(4) 0.086(5) 0.063(4) 0.020(3) 0.024(3) 0.039(3)
C8 0.045(3) 0.045(4) 0.132(7) 0.002(4) 0.011(4) -0.006(3)
C37 0.131(6) 0.061(4) 0.063(4) 0.028(3) 0.057(4) 0.040(4)
C44 0.080(5) 0.061(4) 0.061(4) -0.007(3) -0.005(4) -0.020(4)
C45 0.063(4) 0.101(6) 0.066(4) 0.028(4) -0.010(3) -0.017(4)
C27 0.037(3) 0.070(4) 0.101(5) 0.024(4) 0.007(3) -0.004(3)
C32 0.076(4) 0.066(4) 0.068(4) -0.001(3) 0.010(3) 0.045(4)
C39 0.155(7) 0.062(4) 0.074(4) 0.043(4) 0.064(5) 0.038(5)
C29 0.056(4) 0.092(5) 0.082(5) 0.039(4) 0.035(3) 0.005(3)
C46 0.053(4) 0.083(5) 0.068(4) 0.021(4) 0.007(3) 0.013(3)
C33 0.087(5) 0.037(3) 0.086(5) 0.006(3) 0.011(4) 0.026(3)
C9 0.037(3) 0.068(5) 0.139(7) 0.005(5) 0.009(4) -0.009(3)
C38 0.179(9) 0.085(6) 0.087(5) 0.042(4) 0.092(6) 0.063(6)

loop_
_atom_type_symbol
_atom_type_description
_atom_type_scat_dispersion_real
_atom_type_scat_dispersion_imag
_atom_type_scat_source
C C 0.0033 0.0016 'International Tables Vol C Tables 4.2.6.8 and 6.1.1.4'
H H 0.0000 0.0000 'International Tables Vol C Tables 4.2.6.8 and 6.1.1.4'
N N 0.0061 0.0033 'International Tables Vol C Tables 4.2.6.8 and 6.1.1.4'
F F 0.0171 0.0103 'International Tables Vol C Tables 4.2.6.8 and 6.1.1.4'
P P 0.1023 0.0942 'International Tables Vol C Tables 4.2.6.8 and 6.1.1.4'
S S 0.1246 0.1234 'International Tables Vol C Tables 4.2.6.8 and 6.1.1.4'
Ir Ir -1.4442 7.9887 'International Tables Vol C Tables 4.2.6.8 and 6.1.1.4'

loop_
_geom_angle_atom_site_label_1
_geom_angle_atom_site_label_2
_geom_angle_atom_site_label_3
_geom_angle
S1 Ir1 S2 102.55(4)
N2 Ir1 S2 89.17(11)
N2 Ir1 S1 94.91(12)
N1 Ir1 S2 95.47(12)
N1 Ir1 S1 89.19(11)
N1 Ir1 N2 173.02(15)
C12 Ir1 S2 83.47(12)
C12 Ir1 S1 172.46(12)
C12 Ir1 N2 80.51(17)
C12 Ir1 N1 94.80(17)
C1 Ir1 S2 172.13(13)
C1 Ir1 S1 83.88(13)
C1 Ir1 N2 94.85(17)
C1 Ir1 N1 79.95(17)
C1 Ir1 C12 90.51(17)
N3 P1 S2 118.11(16)
N3 P1 C35 104.9(2)
N3 P1 C23 110.9(2)
C35 P1 S2 108.01(15)
C35 P1 C23 104.5(2)
C23 P1 S2 109.47(16)
N3 P2 S1 119.46(15)
N3 P2 C42 106.2(2)
N3 P2 C36 107.3(2)
C42 P2 S1 111.34(17)
C36 P2 S1 106.90(17)
C36 P2 C42 104.7(2)
P1 S2 Ir1 108.51(5)
P2 S1 Ir1 110.58(6)
C22 N2 Ir1 125.1(3)
C22 N2 C18 119.6(4)
C18 N2 Ir1 115.3(3)
P1 N3 P2 133.6(3)
C11 N1 Ir1 124.8(3)
C11 N1 C7 119.6(4)
C7 N1 Ir1 115.6(3)
C17 C12 Ir1 113.9(3)
C13 C12 Ir1 126.9(3)
C13 C12 C17 119.2(4)
C6 C1 Ir1 127.1(3)
C2 C1 Ir1 114.5(3)
C2 C1 C6 118.4(4)
C12 C17 C18 116.5(4)
C16 C17 C12 117.3(4)
C16 C17 C18 126.1(4)
C12 C13 H13 120.3
C14 C13 C12 119.3(5)
C14 C13 H13 120.3
C30 C35 P1 121.8(4)
C30 C35 C34 118.4(4)
C34 C35 P1 119.8(4)
N2 C22 H22 119.1
N2 C22 C21 121.8(5)
C21 C22 H22 119.1
C28 C23 P1 120.5(4)
C28 C23 C25 118.9(5)
C25 C23 P1 120.5(4)
N2 C18 C17 113.7(4)
N2 C18 C19 119.6(5)
C19 C18 C17 126.7(5)
C1 C6 H6 120.5
C5 C6 C1 119.0(5)
C5 C6 H6 120.5
C47 C42 P2 120.0(4)
C47 C42 C43 119.1(5)
C43 C42 P2 120.8(4)
F4 C14 C13 118.2(5)
F4 C14 C15 118.6(5)
C15 C14 C13 123.2(5)
C41 C36 P2 117.9(4)
C37 C36 P2 121.9(4)
C37 C36 C41 120.2(5)
N1 C11 H11 118.7
N1 C11 C10 122.5(5)
C10 C11 H11 118.7
C23 C28 H28 120.1
C23 C28 C29 119.9(5)
C29 C28 H28 120.1
F3 C16 C17 118.5(5)
C15 C16 F3 118.0(5)
C15 C16 C17 123.5(5)
C18 C19 H19 119.9
C20 C19 C18 120.2(5)
C20 C19 H19 119.9
C35 C30 H30 119.7
C35 C30 C31 120.5(6)
C31 C30 H30 119.7
C1 C2 C7 116.3(4)
C3 C2 C1 118.8(4)
C3 C2 C7 124.9(4)
C14 C15 H15 121.2
C16 C15 C14 117.5(5)
C16 C15 H15 121.2
C23 C25 H25 119.7
C26 C25 C23 120.6(5)
C26 C25 H25 119.7
N1 C7 C2 113.6(4)
N1 C7 C8 119.3(5)
C8 C7 C2 127.1(5)
C42 C47 H47 119.9
C42 C47 C46 120.3(5)
C46 C47 H47 119.9
C36 C41 H41 119.7
C36 C41 C40 120.6(5)
C40 C41 H41 119.7
C22 C21 H21 120.4
C20 C21 C22 119.2(5)
C20 C21 H21 120.4
C5 C4 H4 121.9
C5 C4 C3 116.2(5)
C3 C4 H4 121.9
C35 C34 H34 119.9
C33 C34 C35 120.2(6)
C33 C34 H34 119.9
F2 C5 C4 117.1(5)
C6 C5 F2 118.1(5)
C6 C5 C4 124.7(5)
C19 C20 C21 119.6(5)
C19 C20 H20 120.2
C21 C20 H20 120.2
C42 C43 H43 119.6
C42 C43 C44 120.7(6)
C44 C43 H43 119.6
C25 C26 H26 119.9
C27 C26 C25 120.2(6)
C27 C26 H26 119.9
F1 C3 C2 120.5(5)
F1 C3 C4 116.5(5)
C4 C3 C2 122.9(5)
C41 C40 H40 120.0
C39 C40 C41 119.9(6)
C39 C40 H40 120.0
C11 C10 H10 120.3
C9 C10 C11 119.4(6)
C9 C10 H10 120.3
C30 C31 H31 119.8
C32 C31 C30 120.4(6)
C32 C31 H31 119.8
C7 C8 H8 120.1
C7 C8 C9 119.7(6)
C9 C8 H8 120.1
C36 C37 H37 120.8
C36 C37 C38 118.5(6)
C38 C37 H37 120.8
C43 C44 H44 120.4
C45 C44 C43 119.3(6)
C45 C44 H44 120.4
C44 C45 H45 119.4
C46 C45 C44 121.3(6)
C46 C45 H45 119.4
C26 C27 H27 119.7
C26 C27 C29 120.7(5)
C29 C27 H27 119.7
C31 C32 H32 120.0
C31 C32 C33 119.9(5)
C33 C32 H32 120.0
C40 C39 H39 120.3
C40 C39 C38 119.4(6)
C38 C39 H39 120.3
C28 C29 H29 120.2
C27 C29 C28 119.7(6)
C27 C29 H29 120.2
C47 C46 H46 120.3
C45 C46 C47 119.4(6)
C45 C46 H46 120.3
C34 C33 H33 119.7
C32 C33 C34 120.6(6)
C32 C33 H33 119.7
C10 C9 C8 119.5(6)
C10 C9 H9 120.2
C8 C9 H9 120.2
C37 C38 H38 119.4
C39 C38 C37 121.3(6)
C39 C38 H38 119.4

loop_
_geom_bond_atom_site_label_1
_geom_bond_atom_site_label_2
_geom_bond_distance
Ir1 S2 2.4862(11)
Ir1 S1 2.4857(11)
Ir1 N2 2.066(4)
Ir1 N1 2.061(4)
Ir1 C12 2.014(4)
Ir1 C1 2.012(5)
P1 S2 2.0150(16)
P1 N3 1.586(4)
P1 C35 1.806(4)
P1 C23 1.814(5)
P2 S1 2.0133(17)
P2 N3 1.591(4)
P2 C42 1.823(5)
P2 C36 1.817(5)
F3 C16 1.363(6)
F4 C14 1.355(6)
F1 C3 1.349(6)
N2 C22 1.343(6)
N2 C18 1.379(6)
N1 C11 1.344(6)
N1 C7 1.372(6)
C12 C17 1.419(6)
C12 C13 1.392(7)
F2 C5 1.366(6)
C1 C6 1.406(7)
C1 C2 1.404(7)
C17 C18 1.450(7)
C17 C16 1.413(7)
C13 H13 0.9300
C13 C14 1.382(7)
C35 C30 1.382(7)
C35 C34 1.392(7)
C22 H22 0.9300
C22 C21 1.384(7)
C23 C28 1.389(7)
C23 C25 1.395(7)
C18 C19 1.396(7)
C6 H6 0.9300
C6 C5 1.364(7)
C42 C47 1.377(7)
C42 C43 1.382(7)
C14 C15 1.365(8)
C36 C41 1.366(7)
C36 C37 1.359(8)
C11 H11 0.9300
C11 C10 1.366(8)
C28 H28 0.9300
C28 C29 1.391(8)
C16 C15 1.350(8)
C19 H19 0.9300
C19 C20 1.371(9)
C30 H30 0.9300
C30 C31 1.387(8)
C2 C7 1.446(7)
C2 C3 1.403(7)
C15 H15 0.9300
C25 H25 0.9300
C25 C26 1.373(8)
C7 C8 1.385(8)
C47 H47 0.9300
C47 C46 1.399(8)
C41 H41 0.9300
C41 C40 1.390(8)
C21 H21 0.9300
C21 C20 1.379(9)
C4 H4 0.9300
C4 C5 1.367(8)
C4 C3 1.370(8)
C34 H34 0.9300
C34 C33 1.377(8)
C20 H20 0.9300
C43 H43 0.9300
C43 C44 1.382(9)
C26 H26 0.9300
C26 C27 1.360(9)
C40 H40 0.9300
C40 C39 1.358(9)
C10 H10 0.9300
C10 C9 1.351(10)
C31 H31 0.9300
C31 C32 1.356(9)
C8 H8 0.9300
C8 C9 1.403(9)
C37 H37 0.9300
C37 C38 1.408(9)
C44 H44 0.9300
C44 C45 1.373(10)
C45 H45 0.9300
C45 C46 1.359(10)
C27 H27 0.9300
C27 C29 1.382(9)
C32 H32 0.9300
C32 C33 1.371(10)
C39 H39 0.9300
C39 C38 1.358(10)
C29 H29 0.9300
C46 H46 0.9300
C33 H33 0.9300
C9 H9 0.9300
C38 H38 0.9300
